data_1005041
loop_
_publ_author_name
'Clarke, S J'
'DiSalvo, F J'

_publ_section_title
;
Synthesis and structure of the subnitrides Ba2 Ge Ga N and (Bax Sr1-x)3
Ge2 N2 ; x = 0.7
;
_journal_coden_ASTM JALCEU
_journal_name_full 'Journal of Alloys Compd.'
_journal_page_first 158
_journal_page_last 162
_journal_paper_doi 10.1016/S0925-8388(97)00095-9
_journal_volume 259
_journal_year 1997
_chemical_formula_structural '(Ba2.35 Sr0.65) Ge (Ge N2)'
_chemical_formula_sum 'Ba2.35 Ge2 N2 Sr0.65'
_chemical_name_systematic
;
Barium strontium germanide dinitridogermanate (2.35/0.65/1/1)
;
_space_group_IT_number 11
_symmetry_cell_setting monoclinic
_symmetry_Int_Tables_number 11
_symmetry_space_group_name_Hall '-P 2yb'
_symmetry_space_group_name_H-M 'P 1 21/m 1'
_cell_angle_alpha 90
_cell_angle_beta 113.06(1)
_cell_angle_gamma 90
_cell_formula_units_Z 2
_cell_length_a 9.5109(9)
_cell_length_b 4.0201(3)
_cell_length_c 10.0412(9)
_cell_volume 353.2
_refine_ls_R_factor_all 0.029
_cod_original_formula_sum 'Ba2.35 Ge2 N2 Sr.65'
_cod_database_code 1005041

loop_
_symmetry_equiv_pos_as_xyz
x,y,z
-x,1/2+y,-z
-x,-y,-z
x,1/2-y,z

loop_
_atom_site_aniso_label
_atom_site_aniso_U_11
_atom_site_aniso_U_12
_atom_site_aniso_U_13
_atom_site_aniso_U_22
_atom_site_aniso_U_23
_atom_site_aniso_U_33
Ba1 0.0157(6) 0. 0.0056(4) 0.0100(6) 0. 0.0117(6)
Sr1 0.0157(6) 0. 0.0056(4) 0.0100(6) 0. 0.0117(6)
Ba2 0.0146(6) 0. 0.0031(4) 0.0117(5) 0. 0.0122(5)
Sr2 0.0146(6) 0. 0.0031(4) 0.0117(5) 0. 0.0122(5)
Ba3 0.0151(6) 0. 0.0042(4) 0.0105(5) 0. 0.0107(6)
Sr3 0.0151(6) 0. 0.0042(4) 0.0105(5) 0. 0.0107(6)
Ge1 0.0137(9) 0. 0.0030(6) 0.0140(8) 0. 0.0102(8)
Ge2 0.0194(9) 0. 0.0046(7) 0.0109(8) 0. 0.0149(8)

loop_
_atom_site_label
_atom_site_type_symbol
_atom_site_symmetry_multiplicity
_atom_site_Wyckoff_symbol
_atom_site_fract_x
_atom_site_fract_y
_atom_site_fract_z
_atom_site_occupancy
_atom_site_attached_hydrogens
_atom_site_calc_flag
Ba1 Ba2+ 2 e 0.0277(1) 0.25 0.1733(1) 0.63(1) 0 d
Sr1 Sr2+ 2 e 0.0277(1) 0.25 0.1733(1) 0.37(1) 0 d
Ba2 Ba2+ 2 e 0.6154(1) 0.25 0.8551(1) 0.96(1) 0 d
Sr2 Sr2+ 2 e 0.6154(1) 0.25 0.8551(1) 0.04(1) 0 d
Ba3 Ba2+ 2 e 0.8134(1) 0.25 0.4424(1) 0.76(1) 0 d
Sr3 Sr2+ 2 e 0.8134(1) 0.25 0.4424(1) 0.24(1) 0 d
Ge1 Ge2+ 2 e 0.2462(2) 0.25 0.8470(1) 1. 0 d
Ge2 Ge2- 2 e 0.4212(2) 0.25 0.4455(2) 1. 0 d
N1 N3- 2 e 0.180(1) 0.25 .000(1) 1. 0 d
N2 N3- 2 e 0.067(1) 0.25 0.673(1) 1. 0 d

loop_
_atom_type_symbol
_atom_type_oxidation_number
Ba2+ 2.000
Sr2+ 2.000
Ge2+ 2.000
Ge2- -2.000
N3- -3.000
